data_2212087
loop_
_publ_author_name
'Xiao-Fan Zhao'

_publ_section_title {2-Bromo-4-chloro-6-[2-(dimethylamino)ethyliminomethyl]phenolato}thiocyanatonickel(II)
_journal_coeditor_code CI2254
_journal_issue 2
_journal_name_full 'Acta Crystallographica Section E'
_journal_page_first m433
_journal_page_last m434
_journal_paper_doi 10.1107/S1600536807000451
_journal_volume 63
_journal_year 2007
_chemical_formula_iupac '[Ni (C11 H13 Br Cl N2 O) (N C S)]'
_chemical_formula_moiety 'C12 H13 Br Cl N3 Ni O S'
_chemical_formula_sum 'C12 H13 Br Cl N3 Ni O S'
_chemical_formula_weight 421.38
_chemical_name_systematic
;
{2-Bromo-4-chloro-6-[2-
(dimethylamino)ethyliminomethyl]phenolato)thiocyanatonickel(II)
;
_space_group_IT_number 62
_symmetry_cell_setting orthorhombic
_symmetry_space_group_name_Hall '-P 2ac 2n'
_symmetry_space_group_name_H-M 'P n m a'
_atom_sites_solution_hydrogens geom
_atom_sites_solution_primary direct
_atom_sites_solution_secondary difmap
_audit_creation_method SHELXL-97
_cell_angle_alpha 90.00
_cell_angle_beta 90.00
_cell_angle_gamma 90.00
_cell_formula_units_Z 4
_cell_length_a 19.3380(10)
_cell_length_b 6.9940(10)
_cell_length_c 11.288(2)
_cell_measurement_reflns_used 2673
_cell_measurement_temperature 298(2)
_cell_measurement_theta_max 24.3
_cell_measurement_theta_min 2.5
_cell_volume 1526.7(4)
_computing_cell_refinement 'SAINT (Bruker, 2002)'
_computing_data_collection 'SMART (Bruker, 2002)'
_computing_data_reduction SAINT
_computing_molecular_graphics 'SHELXTL (Sheldrick, 1997b)'
_computing_publication_material SHELXL97
_computing_structure_refinement 'SHELXL97 (Sheldrick, 1997a)'
_computing_structure_solution 'SHELXS97 (Sheldrick, 1997a)'
_diffrn_ambient_temperature 298(2)
_diffrn_measured_fraction_theta_full 1.000
_diffrn_measured_fraction_theta_max 1.000
_diffrn_measurement_device_type 'Bruker SMART CCD area-detector'
_diffrn_measurement_method \w
_diffrn_radiation_monochromator graphite
_diffrn_radiation_source 'fine-focus sealed tube'
_diffrn_radiation_type MoK\a
_diffrn_radiation_wavelength 0.71073
_diffrn_reflns_av_R_equivalents 0.0465
_diffrn_reflns_av_sigmaI/netI 0.0359
_diffrn_reflns_limit_h_max 24
_diffrn_reflns_limit_h_min -24
_diffrn_reflns_limit_k_max 8
_diffrn_reflns_limit_k_min -8
_diffrn_reflns_limit_l_max 14
_diffrn_reflns_limit_l_min -14
_diffrn_reflns_number 11929
_diffrn_reflns_theta_full 26.49
_diffrn_reflns_theta_max 26.49
_diffrn_reflns_theta_min 2.09
_diffrn_standards_number 0
_exptl_absorpt_coefficient_mu 4.196
_exptl_absorpt_correction_T_max 0.6329
_exptl_absorpt_correction_T_min 0.5356
_exptl_absorpt_correction_type multi-scan
_exptl_absorpt_process_details '(SADABS; Sheldrick, 1996)'
_exptl_crystal_colour red
_exptl_crystal_density_diffrn 1.833
_exptl_crystal_density_method 'not measured'
_exptl_crystal_description Block
_exptl_crystal_F_000 840
_exptl_crystal_size_max 0.17
_exptl_crystal_size_mid 0.15
_exptl_crystal_size_min 0.12
_refine_diff_density_max 0.817
_refine_diff_density_min -0.995
_refine_ls_extinction_method none
_refine_ls_goodness_of_fit_ref 1.047
_refine_ls_hydrogen_treatment constr
_refine_ls_matrix_type full
_refine_ls_number_parameters 122
_refine_ls_number_reflns 1717
_refine_ls_number_restraints 9
_refine_ls_restrained_S_all 1.309
_refine_ls_R_factor_all 0.0523
_refine_ls_R_factor_gt 0.0428
_refine_ls_shift/su_max 0.001
_refine_ls_shift/su_mean 0.000
_refine_ls_structure_factor_coef Fsqd
_refine_ls_weighting_details 'calc w=1/[\s^2^(Fo^2^)+(0.0414P)^2^+3.2149P] where P=(Fo^2^+2Fc^2^)/3'
_refine_ls_weighting_scheme calc
_refine_ls_wR_factor_gt 0.1033
_refine_ls_wR_factor_ref 0.1095
_reflns_number_gt 1427
_reflns_number_total 1717
_reflns_threshold_expression I>2\s(I)
_cod_data_source_file ci2254.cif
_cod_data_source_block I
_cod_depositor_comments
;
The following automatic conversions were performed:
'_symmetry_cell_setting' value 'Orthorhombic' changed to 'orthorhombic'
according to '/home/saulius/struct/CIF-dictionaries/cif_core.dic'
dictionary named 'cif_core.dic' version 2.4.1 from 2010-06-29.

Automatic conversion script
Id: cif_fix_enum 1527 2010-12-29 10:47:43Z saulius 

The following automatic conversions were performed:

'_symmetry_cell_setting' value 'Orthorhombic' changed to
'orthorhombic' according to
/home/saulius/struct/CIF-dictionaries/cif_core.dic dictionary named
'cif_core.dic' version 2.4.1 from 2010-06-29.

Automatic conversion script
Id: cif_fix_values 1715 2011-07-08 13:25:40Z adriana 
;
_cod_database_code 2212087
_cod_database_fobs_code 2212087

loop_
_symmetry_equiv_pos_as_xyz
'x, y, z'
'-x+1/2, -y, z+1/2'
'-x, y+1/2, -z'
'x+1/2, -y+1/2, -z+1/2'
'-x, -y, -z'
'x-1/2, y, -z-1/2'
'x, -y-1/2, z'
'-x-1/2, y-1/2, z-1/2'

loop_
_atom_site_type_symbol
_atom_site_label
_atom_site_fract_x
_atom_site_fract_y
_atom_site_fract_z
_atom_site_U_iso_or_equiv
_atom_site_adp_type
_atom_site_calc_flag
_atom_site_refinement_flags
_atom_site_occupancy
Ni Ni1 0.17445(4) 0.2500 0.35860(7) 0.0358(3) Uani d S 1
Br Br1 0.10816(5) 0.2500 0.77663(7) 0.0797(4) Uani d S 1
Cl Cl1 -0.16348(9) 0.2500 0.63950(18) 0.0648(6) Uani d S 1
S S1 0.40632(10) 0.2500 0.4717(2) 0.0670(6) Uani d S 1
N N1 0.0866(3) 0.2500 0.2767(5) 0.0422(13) Uani d S 1
N N3 0.2652(3) 0.2500 0.4285(6) 0.0607(18) Uani d S 1
O O1 0.1309(2) 0.2500 0.5110(4) 0.0453(12) Uani d S 1
C C1 0.0650(3) 0.2500 0.5351(5) 0.0351(14) Uani d S 1
C C2 0.0419(3) 0.2500 0.6544(6) 0.0408(15) Uani d S 1
C C3 -0.0263(3) 0.2500 0.6849(6) 0.0420(16) Uani d S 1
H H3 -0.0392 0.2500 0.7643 0.050 Uiso calc SR 1
C C4 -0.0759(4) 0.2500 0.5977(6) 0.0458(17) Uani d S 1
C C5 -0.0578(3) 0.2500 0.4809(6) 0.0454(16) Uani d S 1
H H5 -0.0919 0.2500 0.4230 0.054 Uiso calc SR 1
C C6 0.0120(3) 0.2500 0.4478(6) 0.0375(14) Uani d S 1
C C7 0.0267(3) 0.2500 0.3238(6) 0.0407(15) Uani d S 1
H H7 -0.0109 0.2500 0.2725 0.049 Uiso calc SR 1
C C8 0.0928(4) 0.2500 0.1462(6) 0.064(2) Uani d S 1
H H8A 0.0916 0.3787 0.1168 0.076 Uiso d PR 0.50
H H8B 0.0550 0.1806 0.1120 0.076 Uiso d PR 0.50
C C11 0.3239(4) 0.2500 0.4465(6) 0.0484(17) Uani d S 1
N N2 0.2153(3) 0.2500 0.1893(5) 0.0553(17) Uani d SD 1
C C9 0.1567(4) 0.1701(17) 0.1131(8) 0.059(3) Uani d PD 0.50
H H9A 0.1664 0.1906 0.0307 0.071 Uiso d PR 0.50
H H9B 0.1544 0.0349 0.1272 0.071 Uiso d PR 0.50
C C10 0.2622(4) 0.0841(10) 0.1712(7) 0.104(3) Uani d DU 1
H H10A 0.2375 -0.0324 0.1864 0.155 Uiso calc R 1
H H10B 0.3007 0.0935 0.2246 0.155 Uiso calc R 1
H H10C 0.2787 0.0839 0.0910 0.155 Uiso calc R 1

loop_
_atom_site_aniso_label
_atom_site_aniso_U_11
_atom_site_aniso_U_22
_atom_site_aniso_U_33
_atom_site_aniso_U_12
_atom_site_aniso_U_13
_atom_site_aniso_U_23
Ni1 0.0272(4) 0.0529(5) 0.0272(4) 0.000 0.0019(3) 0.000
Br1 0.0565(5) 0.1473(10) 0.0353(4) 0.000 -0.0060(4) 0.000
Cl1 0.0343(9) 0.1079(17) 0.0522(11) 0.000 0.0133(8) 0.000
S1 0.0368(10) 0.1004(18) 0.0637(14) 0.000 -0.0047(9) 0.000
N1 0.039(3) 0.060(4) 0.027(3) 0.000 0.000(2) 0.000
N3 0.040(3) 0.103(6) 0.040(3) 0.000 -0.002(3) 0.000
O1 0.032(2) 0.074(3) 0.030(2) 0.000 0.0007(18) 0.000
C1 0.034(3) 0.038(3) 0.034(3) 0.000 0.001(3) 0.000
C2 0.042(4) 0.047(4) 0.033(3) 0.000 -0.002(3) 0.000
C3 0.045(4) 0.049(4) 0.032(3) 0.000 0.009(3) 0.000
C4 0.037(3) 0.055(4) 0.046(4) 0.000 0.013(3) 0.000
C5 0.033(3) 0.058(4) 0.045(4) 0.000 -0.001(3) 0.000
C6 0.033(3) 0.044(4) 0.035(3) 0.000 0.004(3) 0.000
C7 0.032(3) 0.055(4) 0.035(3) 0.000 -0.003(3) 0.000
C8 0.047(4) 0.117(7) 0.027(4) 0.000 0.000(3) 0.000
C11 0.041(4) 0.073(5) 0.032(3) 0.000 0.002(3) 0.000
N2 0.036(3) 0.097(5) 0.033(3) 0.000 0.005(3) 0.000
C9 0.047(5) 0.096(9) 0.034(5) -0.004(5) 0.001(4) -0.005(5)
C10 0.154(7) 0.075(5) 0.082(5) 0.002(5) 0.067(5) -0.009(4)

loop_
_atom_type_symbol
_atom_type_description
_atom_type_scat_dispersion_real
_atom_type_scat_dispersion_imag
_atom_type_scat_source
C C 0.0033 0.0016 'International Tables Vol C Tables 4.2.6.8 and 6.1.1.4'
H H 0.0000 0.0000 'International Tables Vol C Tables 4.2.6.8 and 6.1.1.4'
N N 0.0061 0.0033 'International Tables Vol C Tables 4.2.6.8 and 6.1.1.4'
O O 0.0106 0.0060 'International Tables Vol C Tables 4.2.6.8 and 6.1.1.4'
S S 0.1246 0.1234 'International Tables Vol C Tables 4.2.6.8 and 6.1.1.4'
Cl Cl 0.1484 0.1585 'International Tables Vol C Tables 4.2.6.8 and 6.1.1.4'
Ni Ni 0.3393 1.1124 'International Tables Vol C Tables 4.2.6.8 and 6.1.1.4'
Br Br -0.2901 2.4595 'International Tables Vol C Tables 4.2.6.8 and 6.1.1.4'

loop_
_geom_angle_atom_site_label_1
_geom_angle_atom_site_label_2
_geom_angle_atom_site_label_3
_geom_angle_site_symmetry_1
_geom_angle_site_symmetry_3
_geom_angle
_geom_angle_publ_flag
O1 Ni1 N3 . . 91.9(2) y
O1 Ni1 N1 . . 92.5(2) y
N3 Ni1 N1 . . 175.6(2) y
O1 Ni1 N2 . . 176.4(2) y
N3 Ni1 N2 . . 91.7(2) y
N1 Ni1 N2 . . 83.9(2) y
C7 N1 C8 . . 119.3(6) ?
C7 N1 Ni1 . . 126.8(5) ?
C8 N1 Ni1 . . 113.9(4) ?
C11 N3 Ni1 . . 166.0(6) ?
C1 O1 Ni1 . . 128.1(4) ?
O1 C1 C2 . . 120.4(6) ?
O1 C1 C6 . . 124.1(6) ?
C2 C1 C6 . . 115.5(6) ?
C3 C2 C1 . . 123.0(6) ?
C3 C2 Br1 . . 118.3(5) ?
C1 C2 Br1 . . 118.8(5) ?
C2 C3 C4 . . 119.7(6) ?
C2 C3 H3 . . 120.2 ?
C4 C3 H3 . . 120.2 ?
C5 C4 C3 . . 120.8(6) ?
C5 C4 Cl1 . . 120.5(6) ?
C3 C4 Cl1 . . 118.7(5) ?
C4 C5 C6 . . 120.4(7) ?
C4 C5 H5 . . 119.8 ?
C6 C5 H5 . . 119.8 ?
C5 C6 C1 . . 120.6(6) ?
C5 C6 C7 . . 117.0(6) ?
C1 C6 C7 . . 122.3(6) ?
N1 C7 C6 . . 126.2(6) ?
N1 C7 H7 . . 116.9 ?
C6 C7 H7 . . 116.9 ?
C9 C8 C9 7_565 . 46.8(10) ?
C9 C8 N1 7_565 . 109.6(6) ?
C9 C8 N1 . . 109.6(6) ?
C9 C8 H8A 7_565 . 63.8 ?
C9 C8 H8A . . 107.7 ?
N1 C8 H8A . . 110.0 ?
C9 C8 H8B 7_565 . 139.9 ?
C9 C8 H8B . . 111.2 ?
N1 C8 H8B . . 109.8 ?
H8A C8 H8B . . 108.4 ?
N3 C11 S1 . . 179.9(7) ?
C10 N2 C10 7_565 . 102.6(7) ?
C10 N2 C9 7_565 . 131.3(7) ?
C10 N2 C9 . . 95.2(6) ?
C10 N2 C9 7_565 7_565 95.2(6) ?
C10 N2 C9 . 7_565 131.3(7) ?
C10 N2 Ni1 7_565 . 111.1(4) ?
C10 N2 Ni1 . . 111.1(4) ?
C9 N2 Ni1 . . 103.7(5) ?
C9 N2 Ni1 7_565 . 103.7(5) ?
C8 C9 N2 . . 110.9(7) ?
C8 C9 H9A . . 111.7 ?
N2 C9 H9A . . 110.2 ?
C8 C9 H9B . . 107.8 ?
N2 C9 H9B . . 107.5 ?
H9A C9 H9B . . 108.5 ?
N2 C10 H10A . . 109.5 ?
N2 C10 H10B . . 109.5 ?
H10A C10 H10B . . 109.5 ?
N2 C10 H10C . . 109.5 ?
H10A C10 H10C . . 109.5 ?
H10B C10 H10C . . 109.5 ?

loop_
_geom_bond_atom_site_label_1
_geom_bond_atom_site_label_2
_geom_bond_site_symmetry_2
_geom_bond_distance
_geom_bond_publ_flag
Ni1 O1 . 1.915(5) y
Ni1 N3 . 1.925(6) y
Ni1 N1 . 1.934(6) y
Ni1 N2 . 2.068(6) y
Br1 C2 . 1.884(7) ?
Cl1 C4 . 1.758(7) ?
S1 C11 . 1.619(7) ?
N1 C7 . 1.274(8) ?
N1 C8 . 1.478(9) ?
N3 C11 . 1.152(9) ?
O1 C1 . 1.304(8) ?
C1 C2 . 1.419(9) ?
C1 C6 . 1.422(9) ?
C2 C3 . 1.362(9) ?
C3 C4 . 1.375(10) ?
C3 H3 . 0.93 ?
C4 C5 . 1.365(10) ?
C5 C6 . 1.399(9) ?
C5 H5 . 0.93 ?
C6 C7 . 1.429(9) ?
C7 H7 . 0.93 ?
C8 C9 7_565 1.406(12) ?
C8 C9 . 1.406(12) ?
C8 H8A . 0.96 ?
C8 H8B . 0.96 ?
N2 C10 7_565 1.487(7) ?
N2 C10 . 1.487(7) ?
N2 C9 . 1.528(8) ?
N2 C9 7_565 1.528(8) ?
C9 H9A . 0.96 ?
C9 H9B . 0.96 ?
C10 H10A . 0.96 ?
C10 H10B . 0.96 ?
C10 H10C . 0.96 ?
